data_1557665
loop_
_publ_author_name
'Konieczny, Piotr'
'Pel&#x0337;ka, Robert'
'Masuda, Yuka'
'Sakata, Shiomi'
'Kayahara, Saori'
'Irie, Natsumi'
'Kajiwara, Takashi'
'Baran, Stanisl&#x0337;aw'

_publ_section_title
;
 Anisotropy of Spin--Lattice Relaxations in Mononuclear Tb3+
 Single-Molecule Magnets
;
_journal_name_full 'The Journal of Physical Chemistry C'
_journal_paper_doi 10.1021/acs.jpcc.9b11057
_journal_year 2020
_chemical_formula_sum 'C31 H38 N4 O7 Zn'
_chemical_formula_weight 644.02
_space_group_crystal_system triclinic
_space_group_IT_number 2
_space_group_name_Hall '-P 1'
_space_group_name_H-M_alt 'P -1'
_atom_sites_solution_hydrogens geom
_atom_sites_solution_primary direct
_atom_sites_solution_secondary difmap
_audit_creation_method SHELXL-2013
_cell_angle_alpha 100.424(3)
_cell_angle_beta 106.364(3)
_cell_angle_gamma 93.104(4)
_cell_formula_units_Z 2
_cell_length_a 9.859(3)
_cell_length_b 11.493(3)
_cell_length_c 15.268(5)
_cell_measurement_reflns_used 5190
_cell_measurement_temperature 153(2)
_cell_measurement_theta_max 32.0
_cell_measurement_theta_min 1.4
_cell_volume 1622.4(8)
_computing_cell_refinement 'CrystalClear ver. 1.4'
_computing_data_collection 'CrystalClear ver. 1.4'
_computing_data_reduction CrystalStructure
_computing_molecular_graphics OrtepIII
_computing_structure_refinement 'SHELXL-2013 (Sheldrick, 2013)'
_computing_structure_solution SIR97
_diffrn_ambient_temperature 153(2)
_diffrn_detector CCD
_diffrn_detector_area_resol_mean 28.5714
_diffrn_measured_fraction_theta_full 0.991
_diffrn_measured_fraction_theta_max 0.964
_diffrn_measurement_device
;
AFC11 (Right): Eulerian 3 circle
;
_diffrn_measurement_device_type
;
Rigaku Saturn724+ (4x4 bin mode)
;
_diffrn_measurement_specimen_support Fiber
_diffrn_radiation_monochromator Confocal
_diffrn_radiation_type 'Mo K\a'
_diffrn_radiation_wavelength 0.71075
_diffrn_reflns_av_R_equivalents 0.0293
_diffrn_reflns_av_unetI/netI 0.0488
_diffrn_reflns_Laue_measured_fraction_full 0.991
_diffrn_reflns_Laue_measured_fraction_max 0.964
_diffrn_reflns_limit_h_max 13
_diffrn_reflns_limit_h_min -13
_diffrn_reflns_limit_k_max 15
_diffrn_reflns_limit_k_min -16
_diffrn_reflns_limit_l_max 21
_diffrn_reflns_limit_l_min -21
_diffrn_reflns_number 17405
_diffrn_reflns_point_group_measured_fraction_full 0.991
_diffrn_reflns_point_group_measured_fraction_max 0.964
_diffrn_reflns_theta_full 25.242
_diffrn_reflns_theta_max 29.999
_diffrn_reflns_theta_min 1.420
_diffrn_source 'Rotating Anode'
_exptl_absorpt_coefficient_mu 0.807
_exptl_absorpt_correction_T_max 1.000
_exptl_absorpt_correction_T_min 0.935
_exptl_absorpt_correction_type multi-scan
_exptl_crystal_colour yellow
_exptl_crystal_density_diffrn 1.318
_exptl_crystal_density_method 'not measured'
_exptl_crystal_description prism
_exptl_crystal_F_000 676
_exptl_crystal_size_max 0.150
_exptl_crystal_size_mid 0.150
_exptl_crystal_size_min 0.080
_refine_diff_density_max 1.016
_refine_diff_density_min -0.591
_refine_diff_density_rms 0.102
_refine_ls_extinction_method none
_refine_ls_goodness_of_fit_ref 1.065
_refine_ls_hydrogen_treatment 'riding model'
_refine_ls_matrix_type full
_refine_ls_number_parameters 414
_refine_ls_number_reflns 9113
_refine_ls_number_restraints 0
_refine_ls_restrained_S_all 1.065
_refine_ls_R_factor_all 0.0753
_refine_ls_R_factor_gt 0.0567
_refine_ls_shift/su_max 0.000
_refine_ls_shift/su_mean 0.000
_refine_ls_structure_factor_coef Fsqd
_refine_ls_weighting_details 'w=1/[\s^2^(Fo^2^)+(0.0879P)^2^+1.0792P] where P=(Fo^2^+2Fc^2^)/3'
_refine_ls_weighting_scheme calc
_refine_ls_wR_factor_gt 0.1559
_refine_ls_wR_factor_ref 0.1709
_reflns_Friedel_coverage 0.000
_reflns_number_gt 6989
_reflns_number_total 9113
_reflns_threshold_expression 'I > 2\s(I)'
_cod_data_source_file jp9b11057_si_003.cif
_cod_data_source_block znhl
_cod_depositor_comments
;
The following automatic conversions were performed:

data item '_exptl_absorpt_correction_type' value 'Multi-scan' was
changed to 'multi-scan' in accordance with the
/home/data/users/saulius/crontab/automatic-downloads/rss-feeds/ACS/lib/dictionaries/cif_core.dic
dictionary named 'cif_core.dic' version 2.4.2 last updated on
2011-04-26.

Automatic conversion script
Id: cif_fix_values 7556 2019-12-06 15:28:31Z antanas 
;
_cod_database_code 1557665
_shelx_space_group_comment
;
The symmetry employed for this shelxl refinement is uniquely defined
by the following loop, which should always be used as a source of
symmetry information in preference to the above space-group names.
They are only intended as comments.
;
_shelx_estimated_absorpt_t_min 0.889
_shelx_estimated_absorpt_t_max 0.938
_shelxl_version_number 2013-4

loop_
_space_group_symop_operation_xyz
'x, y, z'
'-x, -y, -z'

loop_
_atom_site_label
_atom_site_type_symbol
_atom_site_fract_x
_atom_site_fract_y
_atom_site_fract_z
_atom_site_U_iso_or_equiv
_atom_site_adp_type
_atom_site_occupancy
_atom_site_site_symmetry_order
_atom_site_calc_flag
_atom_site_refinement_flags_posn
_atom_site_refinement_flags_adp
_atom_site_refinement_flags_occupancy
_atom_site_disorder_assembly
_atom_site_disorder_group
Zn Zn 0.80798(3) 0.02228(3) 0.80562(2) 0.02681(11) Uani 1 1 d . . . . .
O1 O 0.6162(2) 0.1176(2) 1.04543(14) 0.0332(5) Uani 1 1 d . . . . .
O2 O 0.7298(2) 0.08946(19) 0.90813(14) 0.0302(4) Uani 1 1 d . . . . .
O3 O 0.5666(2) -0.34036(18) 0.73392(16) 0.0347(5) Uani 1 1 d . . . . .
O4 O 0.7297(2) -0.14501(17) 0.76825(13) 0.0267(4) Uani 1 1 d . . . . .
O5 O 0.7988(2) -0.4966(2) 0.21660(15) 0.0368(5) Uani 1 1 d . . . . .
O6 O 0.8026(2) -0.3573(2) 0.37396(15) 0.0353(5) Uani 1 1 d . . . . .
H1 H 0.8144 -0.3161 0.4275 0.053 Uiso 1 1 calc R U . . .
N1 N 0.7395(3) 0.1504(2) 0.73746(17) 0.0323(5) Uani 1 1 d . . . . .
N2 N 0.9986(2) -0.0113(2) 0.87629(16) 0.0286(5) Uani 1 1 d . . . . .
N3 N 0.9418(3) -0.2522(2) 0.54255(17) 0.0328(5) Uani 1 1 d . . . . .
N4 N 0.9860(3) 0.0412(2) 0.70792(17) 0.0325(5) Uani 1 1 d . . . . .
C1 C 0.5484(4) 0.1255(3) 1.1172(2) 0.0391(7) Uani 1 1 d . . . . .
H2 H 0.5614 0.2082 1.1513 0.059 Uiso 1 1 calc R U . . .
H3 H 0.5907 0.0746 1.1603 0.059 Uiso 1 1 calc R U . . .
H4 H 0.4466 0.0992 1.0893 0.059 Uiso 1 1 calc R U . . .
C2 C 0.5607(3) 0.1748(2) 0.97470(19) 0.0273(5) Uani 1 1 d . . . . .
C3 C 0.4496(3) 0.2438(3) 0.9708(2) 0.0333(6) Uani 1 1 d . . . . .
H5 H 0.4061 0.2530 1.0195 0.040 Uiso 1 1 calc R U . . .
C4 C 0.4006(3) 0.3003(3) 0.8957(2) 0.0363(7) Uani 1 1 d . . . . .
H6 H 0.3230 0.3465 0.8930 0.044 Uiso 1 1 calc R U . . .
C5 C 0.4642(3) 0.2891(3) 0.8264(2) 0.0362(7) Uani 1 1 d . . . . .
H7 H 0.4310 0.3283 0.7760 0.043 Uiso 1 1 calc R U . . .
C6 C 0.5799(3) 0.2193(2) 0.8285(2) 0.0308(6) Uani 1 1 d . . . . .
C7 C 0.6280(3) 0.1578(2) 0.90225(19) 0.0261(5) Uani 1 1 d . . . . .
C8 C 0.6451(4) 0.2172(3) 0.7552(2) 0.0339(6) Uani 1 1 d . . . . .
H8 H 0.6154 0.2711 0.7151 0.041 Uiso 1 1 calc R U . . .
C9 C 0.4743(4) -0.4486(3) 0.7105(3) 0.0505(9) Uani 1 1 d . . . . .
H9 H 0.5249 -0.5156 0.6924 0.076 Uiso 1 1 calc R U . . .
H10 H 0.3907 -0.4450 0.6583 0.076 Uiso 1 1 calc R U . . .
H11 H 0.4439 -0.4596 0.7645 0.076 Uiso 1 1 calc R U . . .
C10 C 0.6860(3) -0.3277(2) 0.8086(2) 0.0287(6) Uani 1 1 d . . . . .
C11 C 0.7212(4) -0.4100(3) 0.8644(2) 0.0364(7) Uani 1 1 d . . . . .
H12 H 0.6591 -0.4807 0.8536 0.044 Uiso 1 1 calc R U . . .
C12 C 0.8492(4) -0.3887(3) 0.9371(2) 0.0404(8) Uani 1 1 d . . . . .
H13 H 0.8724 -0.4439 0.9770 0.049 Uiso 1 1 calc R U . . .
C13 C 0.9411(4) -0.2887(3) 0.9509(2) 0.0369(7) Uani 1 1 d . . . . .
H14 H 1.0295 -0.2772 0.9985 0.044 Uiso 1 1 calc R U . . .
C14 C 0.9066(3) -0.2023(3) 0.89537(18) 0.0280(6) Uani 1 1 d . . . . .
C15 C 0.7750(3) -0.2190(2) 0.82381(18) 0.0252(5) Uani 1 1 d . . . . .
C16 C 1.0180(3) -0.1069(3) 0.90819(18) 0.0302(6) Uani 1 1 d . . . . .
H15 H 1.1120 -0.1162 0.9427 0.036 Uiso 1 1 calc R U . . .
C17 C 0.7889(4) -0.5786(3) 0.1331(2) 0.0435(8) Uani 1 1 d . . . . .
H16 H 0.8581 -0.5508 0.1041 0.065 Uiso 1 1 calc R U . . .
H17 H 0.6927 -0.5850 0.0900 0.065 Uiso 1 1 calc R U . . .
H18 H 0.8091 -0.6568 0.1473 0.065 Uiso 1 1 calc R U . . .
C18 C 0.9219(3) -0.4846(2) 0.28812(19) 0.0274(5) Uani 1 1 d . . . . .
C19 C 1.0424(3) -0.5383(3) 0.2827(2) 0.0300(6) Uani 1 1 d . . . . .
H19 H 1.0425 -0.5888 0.2261 0.036 Uiso 1 1 calc R U . . .
C20 C 1.1630(3) -0.5190(3) 0.3592(2) 0.0365(7) Uani 1 1 d . . . . .
H20 H 1.2449 -0.5567 0.3549 0.044 Uiso 1 1 calc R U . . .
C21 C 1.1643(3) -0.4451(3) 0.4415(2) 0.0349(6) Uani 1 1 d . . . . .
H21 H 1.2469 -0.4325 0.4939 0.042 Uiso 1 1 calc R U . . .
C22 C 1.0436(3) -0.3886(2) 0.44811(19) 0.0278(5) Uani 1 1 d . . . . .
C23 C 0.9214(3) -0.4090(2) 0.3716(2) 0.0267(5) Uani 1 1 d . . . . .
C24 C 1.0460(3) -0.3094(3) 0.5349(2) 0.0314(6) Uani 1 1 d . . . . .
H22 H 1.1281 -0.3003 0.5874 0.038 Uiso 1 1 calc R U . . .
C25 C 0.7969(4) 0.1676(3) 0.6610(3) 0.0477(9) Uani 1 1 d . . . . .
H23 H 0.7779 0.2465 0.6459 0.057 Uiso 1 1 calc R U . . .
H24 H 0.7494 0.1059 0.6046 0.057 Uiso 1 1 calc R U . . .
C26 C 0.9550(4) 0.1597(3) 0.6891(3) 0.0449(8) Uani 1 1 d . . . . .
H25 H 0.9936 0.1752 0.6386 0.054 Uiso 1 1 calc R U . . .
H26 H 1.0022 0.2212 0.7457 0.054 Uiso 1 1 calc R U . . .
C27 C 1.1212(3) 0.0660(3) 0.8758(2) 0.0359(7) Uani 1 1 d . . . . .
H27 H 1.2096 0.0464 0.9178 0.043 Uiso 1 1 calc R U . . .
H28 H 1.1098 0.1504 0.8975 0.043 Uiso 1 1 calc R U . . .
C28 C 1.1283(3) 0.0450(3) 0.7752(2) 0.0390(7) Uani 1 1 d . . . . .
H29 H 1.1930 0.1097 0.7688 0.047 Uiso 1 1 calc R U . . .
H30 H 1.1677 -0.0311 0.7609 0.047 Uiso 1 1 calc R U . . .
C29 C 0.9557(4) -0.1727(3) 0.6317(2) 0.0373(7) Uani 1 1 d . . . . .
H31 H 1.0400 -0.1879 0.6799 0.045 Uiso 1 1 calc R U . . .
H32 H 0.8704 -0.1876 0.6519 0.045 Uiso 1 1 calc R U . . .
C30 C 0.9717(4) -0.0442(3) 0.6206(2) 0.0353(6) Uani 1 1 d . . . . .
H33 H 1.0567 -0.0305 0.5999 0.042 Uiso 1 1 calc R U . . .
H34 H 0.8876 -0.0304 0.5716 0.042 Uiso 1 1 calc R U . . .
O7 O 0.2913(5) -0.0776(5) 0.5747(4) 0.0461(12) Uani 0.5 1 d . . P . .
H35 H 0.3478 -0.1237 0.5980 0.069 Uiso 0.5 1 calc R U P . .
C31 C 0.3514(8) 0.0337(8) 0.6058(6) 0.059(2) Uani 0.5 1 d . . P . .
H36 H 0.2774 0.0874 0.6057 0.089 Uiso 0.5 1 calc R U P . .
H37 H 0.4065 0.0537 0.5652 0.089 Uiso 0.5 1 calc R U P . .
H38 H 0.4147 0.0424 0.6694 0.089 Uiso 0.5 1 calc R U P . .
O8 O 0.5366(6) -0.1839(5) 0.5923(3) 0.0524(14) Uani 0.5 1 d . . P . .
H39 H 0.4689 -0.2019 0.6124 0.079 Uiso 0.5 1 calc R U P . .
C32 C 0.5526(7) -0.2817(8) 0.5268(4) 0.0464(18) Uani 0.5 1 d . . P . .
H40 H 0.6539 -0.2902 0.5372 0.070 Uiso 0.5 1 calc R U P . .
H41 H 0.5108 -0.2685 0.4636 0.070 Uiso 0.5 1 calc R U P . .
H42 H 0.5041 -0.3544 0.5343 0.070 Uiso 0.5 1 calc R U P . .

loop_
_atom_site_aniso_label
_atom_site_aniso_U_11
_atom_site_aniso_U_22
_atom_site_aniso_U_33
_atom_site_aniso_U_23
_atom_site_aniso_U_13
_atom_site_aniso_U_12
Zn 0.03106(19) 0.02424(17) 0.02685(17) 0.00463(12) 0.01169(13) 0.00312(12)
O1 0.0327(11) 0.0446(12) 0.0274(10) 0.0076(9) 0.0156(8) 0.0130(9)
O2 0.0307(10) 0.0369(11) 0.0261(9) 0.0075(8) 0.0113(8) 0.0120(9)
O3 0.0327(11) 0.0269(10) 0.0456(12) 0.0073(9) 0.0143(9) -0.0023(8)
O4 0.0315(10) 0.0234(9) 0.0252(9) 0.0069(7) 0.0074(8) 0.0014(8)
O5 0.0329(11) 0.0384(12) 0.0332(11) -0.0080(9) 0.0098(9) 0.0050(9)
O6 0.0298(10) 0.0356(11) 0.0381(11) -0.0084(9) 0.0157(9) 0.0060(9)
N1 0.0461(15) 0.0258(11) 0.0312(12) 0.0094(10) 0.0191(11) 0.0053(11)
N2 0.0267(11) 0.0342(12) 0.0239(11) -0.0024(9) 0.0116(9) 0.0016(10)
N3 0.0428(14) 0.0273(12) 0.0286(12) -0.0030(10) 0.0176(11) -0.0025(10)
N4 0.0445(14) 0.0252(11) 0.0307(12) -0.0009(10) 0.0212(11) -0.0032(10)
C1 0.0431(18) 0.0461(18) 0.0335(15) 0.0044(14) 0.0212(14) 0.0102(15)
C2 0.0261(13) 0.0269(13) 0.0272(13) 0.0004(10) 0.0088(10) 0.0008(10)
C3 0.0283(14) 0.0304(14) 0.0397(16) -0.0021(12) 0.0138(12) 0.0018(11)
C4 0.0291(14) 0.0262(14) 0.0523(19) 0.0045(13) 0.0115(13) 0.0068(12)
C5 0.0377(16) 0.0252(14) 0.0466(18) 0.0123(13) 0.0103(14) 0.0066(12)
C6 0.0357(15) 0.0226(12) 0.0346(15) 0.0045(11) 0.0121(12) 0.0014(11)
C7 0.0237(12) 0.0231(12) 0.0285(13) -0.0007(10) 0.0070(10) 0.0004(10)
C8 0.0477(17) 0.0229(13) 0.0349(15) 0.0107(11) 0.0150(13) 0.0041(12)
C9 0.045(2) 0.0370(18) 0.069(3) 0.0112(17) 0.0182(18) -0.0094(15)
C10 0.0344(14) 0.0255(13) 0.0332(14) 0.0062(11) 0.0206(12) 0.0067(11)
C11 0.0480(18) 0.0301(14) 0.0457(17) 0.0147(13) 0.0314(15) 0.0125(13)
C12 0.063(2) 0.0380(16) 0.0370(16) 0.0196(13) 0.0302(16) 0.0275(16)
C13 0.0501(18) 0.0436(17) 0.0239(13) 0.0092(12) 0.0168(13) 0.0242(15)
C14 0.0345(14) 0.0311(14) 0.0222(12) 0.0040(10) 0.0138(11) 0.0124(11)
C15 0.0323(13) 0.0239(12) 0.0258(12) 0.0063(10) 0.0170(11) 0.0077(10)
C16 0.0301(14) 0.0391(15) 0.0185(11) -0.0037(11) 0.0073(10) 0.0103(12)
C17 0.0471(19) 0.0405(18) 0.0336(16) -0.0082(14) 0.0070(14) 0.0072(15)
C18 0.0323(14) 0.0235(12) 0.0289(13) 0.0030(10) 0.0148(11) 0.0013(11)
C19 0.0374(15) 0.0277(13) 0.0292(13) 0.0031(11) 0.0179(12) 0.0080(12)
C20 0.0382(16) 0.0422(17) 0.0359(15) 0.0102(13) 0.0181(13) 0.0172(14)
C21 0.0344(15) 0.0404(16) 0.0336(15) 0.0135(13) 0.0114(12) 0.0088(13)
C22 0.0352(14) 0.0236(12) 0.0275(13) 0.0038(10) 0.0150(11) 0.0012(11)
C23 0.0296(13) 0.0226(12) 0.0311(13) 0.0043(10) 0.0150(11) 0.0012(10)
C24 0.0398(16) 0.0292(14) 0.0256(13) 0.0042(11) 0.0126(12) -0.0018(12)
C25 0.079(3) 0.0372(17) 0.0444(19) 0.0211(15) 0.0369(19) 0.0176(18)
C26 0.071(2) 0.0284(15) 0.0500(19) 0.0097(14) 0.0410(18) 0.0011(15)
C27 0.0328(15) 0.0371(16) 0.0336(15) -0.0079(12) 0.0142(12) -0.0048(12)
C28 0.0374(16) 0.0401(17) 0.0375(16) -0.0093(13) 0.0215(14) -0.0105(13)
C29 0.0546(19) 0.0293(14) 0.0290(14) -0.0032(12) 0.0212(14) -0.0036(13)
C30 0.0508(18) 0.0311(15) 0.0264(13) 0.0008(11) 0.0190(13) 0.0012(13)
O7 0.032(2) 0.048(3) 0.050(3) -0.007(2) 0.009(2) 0.002(2)
C31 0.034(4) 0.065(5) 0.069(5) -0.012(4) 0.019(4) -0.005(4)
O8 0.055(3) 0.072(4) 0.025(2) 0.017(2) -0.005(2) 0.032(3)
C32 0.024(3) 0.086(6) 0.028(3) 0.015(3) 0.004(2) 0.006(3)

loop_
_atom_type_symbol
_atom_type_description
_atom_type_scat_dispersion_real
_atom_type_scat_dispersion_imag
_atom_type_scat_source
C C 0.0033 0.0016 'International Tables Vol C Tables 4.2.6.8 and 6.1.1.4'
H H 0.0000 0.0000 'International Tables Vol C Tables 4.2.6.8 and 6.1.1.4'
N N 0.0061 0.0033 'International Tables Vol C Tables 4.2.6.8 and 6.1.1.4'
O O 0.0106 0.0060 'International Tables Vol C Tables 4.2.6.8 and 6.1.1.4'
Zn Zn 0.2839 1.4301 'International Tables Vol C Tables 4.2.6.8 and 6.1.1.4'

loop_
_geom_angle_atom_site_label_1
_geom_angle_atom_site_label_2
_geom_angle_atom_site_label_3
_geom_angle
_geom_angle_site_symmetry_1
_geom_angle_site_symmetry_3
_geom_angle_publ_flag
O4 Zn N2 94.02(9) . . ?
O4 Zn O2 104.80(9) . . ?
N2 Zn O2 101.55(9) . . ?
O4 Zn N1 125.69(10) . . ?
N2 Zn N1 133.64(11) . . ?
O2 Zn N1 91.18(9) . . ?
C2 O1 C1 116.8(2) . . ?
C7 O2 Zn 126.23(18) . . ?
C10 O3 C9 117.3(3) . . ?
C15 O4 Zn 119.91(18) . . ?
C18 O5 C17 117.5(2) . . ?
C8 N1 C25 118.3(3) . . ?
C8 N1 Zn 123.64(19) . . ?
C25 N1 Zn 118.0(2) . . ?
C16 N2 C27 119.8(3) . . ?
C16 N2 Zn 122.3(2) . . ?
C27 N2 Zn 117.0(2) . . ?
C24 N3 C29 118.0(3) . . ?
C30 N4 C26 110.7(3) . . ?
C30 N4 C28 110.8(2) . . ?
C26 N4 C28 112.0(3) . . ?
O1 C2 C3 124.5(2) . . ?
O1 C2 C7 114.1(2) . . ?
C3 C2 C7 121.4(3) . . ?
C2 C3 C4 120.4(3) . . ?
C5 C4 C3 120.1(3) . . ?
C4 C5 C6 121.0(3) . . ?
C7 C6 C5 119.9(3) . . ?
C7 C6 C8 122.8(3) . . ?
C5 C6 C8 117.3(3) . . ?
O2 C7 C6 124.0(2) . . ?
O2 C7 C2 118.9(2) . . ?
C6 C7 C2 117.1(2) . . ?
N1 C8 C6 127.7(3) . . ?
O3 C10 C11 124.9(3) . . ?
O3 C10 C15 113.1(2) . . ?
C11 C10 C15 122.0(3) . . ?
C10 C11 C12 119.5(3) . . ?
C13 C12 C11 120.3(3) . . ?
C12 C13 C14 121.2(3) . . ?
C13 C14 C15 119.7(3) . . ?
C13 C14 C16 116.7(3) . . ?
C15 C14 C16 123.1(2) . . ?
O4 C15 C14 125.7(3) . . ?
O4 C15 C10 117.2(3) . . ?
C14 C15 C10 117.1(2) . . ?
N2 C16 C14 124.7(3) . . ?
O5 C18 C19 125.1(2) . . ?
O5 C18 C23 114.9(2) . . ?
C19 C18 C23 120.0(3) . . ?
C18 C19 C20 120.6(3) . . ?
C21 C20 C19 120.2(3) . . ?
C20 C21 C22 120.2(3) . . ?
C23 C22 C21 119.8(3) . . ?
C23 C22 C24 120.2(3) . . ?
C21 C22 C24 120.0(3) . . ?
O6 C23 C22 122.3(2) . . ?
O6 C23 C18 118.3(3) . . ?
C22 C23 C18 119.3(2) . . ?
N3 C24 C22 122.1(3) . . ?
N1 C25 C26 110.0(3) . . ?
N4 C26 C25 110.8(3) . . ?
N2 C27 C28 107.2(2) . . ?
N4 C28 C27 111.4(2) . . ?
N3 C29 C30 109.2(2) . . ?
N4 C30 C29 112.2(2) . . ?

loop_
_geom_bond_atom_site_label_1
_geom_bond_atom_site_label_2
_geom_bond_distance
_geom_bond_site_symmetry_2
_geom_bond_publ_flag
Zn O4 1.952(2) . ?
Zn N2 1.983(2) . ?
Zn O2 1.9864(19) . ?
Zn N1 1.994(2) . ?
O1 C2 1.364(3) . ?
O1 C1 1.428(3) . ?
O2 C7 1.301(3) . ?
O3 C10 1.369(4) . ?
O3 C9 1.427(4) . ?
O4 C15 1.315(3) . ?
O5 C18 1.365(4) . ?
O5 C17 1.418(4) . ?
O6 C23 1.349(3) . ?
N1 C8 1.293(4) . ?
N1 C25 1.472(4) . ?
N2 C16 1.283(4) . ?
N2 C27 1.463(4) . ?
N3 C24 1.270(4) . ?
N3 C29 1.462(4) . ?
N4 C30 1.472(4) . ?
N4 C26 1.472(4) . ?
N4 C28 1.480(4) . ?
C2 C3 1.382(4) . ?
C2 C7 1.432(4) . ?
C3 C4 1.401(5) . ?
C4 C5 1.365(5) . ?
C5 C6 1.425(4) . ?
C6 C7 1.420(4) . ?
C6 C8 1.436(4) . ?
C10 C11 1.378(4) . ?
C10 C15 1.431(4) . ?
C11 C12 1.402(5) . ?
C12 C13 1.371(5) . ?
C13 C14 1.413(4) . ?
C14 C15 1.419(4) . ?
C14 C16 1.455(4) . ?
C18 C19 1.384(4) . ?
C18 C23 1.408(4) . ?
C19 C20 1.386(4) . ?
C20 C21 1.381(4) . ?
C21 C22 1.405(4) . ?
C22 C23 1.396(4) . ?
C22 C24 1.459(4) . ?
C25 C26 1.508(6) . ?
C27 C28 1.534(4) . ?
C29 C30 1.521(4) . ?
O7 C31 1.324(10) . ?
O8 C32 1.411(9) . ?
